data_1565339
loop_
_publ_author_name
'Shen, Chong'
'Cheng, Xiang'
'Wei, Liang'
'Wang, Ruo-Qing'
'Wang, Chun-Jiang'

_publ_section_title
;
 Stereodivergent Synthesis via Iridium-Catalyzed Asymmetric Double Allylic
 Alkylation of Cyanoacetate
;
_journal_name_full 'Chemical Science'
_journal_paper_doi 10.1039/D1SC06115A
_journal_year 2021
_chemical_absolute_configuration ad
_chemical_formula_moiety 'C29 H28 Br N O2'
_chemical_formula_sum 'C29 H28 Br N O2'
_chemical_formula_weight 502.43
_space_group_crystal_system orthorhombic
_space_group_IT_number 19
_space_group_name_Hall 'P 2ac 2ab'
_space_group_name_H-M_alt 'P 21 21 21'
_atom_sites_solution_hydrogens geom
_atom_sites_solution_primary dual
_audit_creation_date 2021-01-15
_audit_creation_method
;
Olex2 1.3
(compiled 2020.11.12 svn.r5f609507 for OlexSys, GUI svn.r6226)
;
_audit_update_record
;
2021-07-14 deposited with the CCDC.	2021-11-19 downloaded from the CCDC.
;
_cell_angle_alpha 90
_cell_angle_beta 90
_cell_angle_gamma 90
_cell_formula_units_Z 4
_cell_length_a 7.53030(10)
_cell_length_b 8.69550(10)
_cell_length_c 39.2876(3)
_cell_measurement_reflns_used 15907
_cell_measurement_temperature 100.01(10)
_cell_measurement_theta_max 73.5460
_cell_measurement_theta_min 4.5010
_cell_volume 2572.54(5)
_computing_cell_refinement 'CrysAlisPro 1.171.39.28b (Rigaku OD, 2015)'
_computing_data_collection 'CrysAlisPro 1.171.39.28b (Rigaku OD, 2015)'
_computing_data_reduction 'CrysAlisPro 1.171.39.28b (Rigaku OD, 2015)'
_computing_molecular_graphics 'Olex2 1.3 (Dolomanov et al., 2009)'
_computing_publication_material 'Olex2 1.3 (Dolomanov et al., 2009)'
_computing_structure_refinement 'SHELXL 2018/3 (Sheldrick, 2015)'
_computing_structure_solution 'SHELXT 2014/5 (Sheldrick, 2014)'
_diffrn_ambient_environment N~2~
_diffrn_ambient_temperature 100.01(10)
_diffrn_detector 'CCD plate'
_diffrn_measured_fraction_theta_full 0.999
_diffrn_measured_fraction_theta_max 0.986
_diffrn_measurement_details
;
List of Runs (angles in degrees, time in seconds):

  # Type    Start    End  Width  t~exp~   \w     \q     \k     \f   Frames
#--------------------------------------------------------------------------
  1  \w    -70.00 -11.00   0.50    0.50    --    0.00 -19.00-180.00  118
  2  \w    -22.00  21.00   0.50    0.50    --    0.00  57.00-150.00   86
  3  \w     29.00  60.00   0.50    0.50    --    0.00  57.00-150.00   62
  4  \w    -33.00  30.00   0.50    0.50    --    0.00 -82.00  30.00  126
  5  \w    -33.00  31.00   0.50    0.50    --    0.00 -82.00 120.00  128
  6  \w     -3.00  28.00   0.50    0.50    --    0.00 -77.00-120.00   62
  7  \w     56.00 116.00   0.50    0.50    --   94.60 -82.00  90.00  120
  8  \w    136.00 183.00   0.50    0.50    --   94.60  30.00 -60.00   94
  9  \w      5.00 118.00   0.50    0.50    --   94.60 -61.00  90.00  226
 10  \w     92.00 127.00   0.50    0.50    --   94.60  30.00 -60.00   70
 11  \w     40.00 116.00   0.50    0.50    --   94.60 -82.00-120.00  152
 12  \w     81.00 184.00   0.50    0.50    --   94.60  77.00-150.00  206
 13  \w     33.00  79.00   0.50    0.50    --   94.60 -82.00 -90.00   92
 14  \w     19.00 116.00   0.50    0.50    --   94.60 -15.00-180.00  194
 15  \w     71.00 142.00   0.50    0.50    --   94.60  61.00-120.00  142
 16  \w     85.00 110.00   0.50    0.50    --   94.60 -45.00  30.00   50
 17  \w      6.00  49.00   0.50    0.50    --   94.60 -45.00  30.00   86
 18  \w     76.00 182.00   0.50    0.50    --   94.60  15.00   0.00  212
 19  \w     71.00 157.00   0.50    0.50    --   94.60  15.00  90.00  172
 20  \w     94.00 120.00   0.50    0.50    --   94.60  82.00-180.00   52
 21  \w     98.00 124.00   0.50    0.50    --   94.60  82.00 -90.00   52
 22  \w     15.00  91.00   0.50    0.50    --   94.60 -30.00 150.00  152
;
_diffrn_measurement_device 'four-circle diffractometer'
_diffrn_measurement_device_type 'XtaLAB AFC12 (RINC): Kappa single'
_diffrn_measurement_method '\w scans'
_diffrn_orient_matrix_type 'CrysAlisPro convention (1999,Acta A55,543-557)'
_diffrn_orient_matrix_UB_11 -0.0668474000
_diffrn_orient_matrix_UB_12 0.1120738000
_diffrn_orient_matrix_UB_13 -0.0275460000
_diffrn_orient_matrix_UB_21 -0.0631331000
_diffrn_orient_matrix_UB_22 0.1117904000
_diffrn_orient_matrix_UB_23 0.0279044000
_diffrn_orient_matrix_UB_31 0.1827430000
_diffrn_orient_matrix_UB_32 0.0795849000
_diffrn_orient_matrix_UB_33 -0.0004335000
_diffrn_radiation_monochromator graphite
_diffrn_radiation_probe x-ray
_diffrn_radiation_type 'Cu K\a'
_diffrn_radiation_wavelength 1.54184
_diffrn_reflns_av_R_equivalents 0.0390
_diffrn_reflns_av_unetI/netI 0.0249
_diffrn_reflns_Laue_measured_fraction_full 0.999
_diffrn_reflns_Laue_measured_fraction_max 0.986
_diffrn_reflns_limit_h_max 9
_diffrn_reflns_limit_h_min -8
_diffrn_reflns_limit_k_max 10
_diffrn_reflns_limit_k_min -10
_diffrn_reflns_limit_l_max 48
_diffrn_reflns_limit_l_min -47
_diffrn_reflns_number 26604
_diffrn_reflns_point_group_measured_fraction_full 0.999
_diffrn_reflns_point_group_measured_fraction_max 0.977
_diffrn_reflns_theta_full 67.684
_diffrn_reflns_theta_max 73.997
_diffrn_reflns_theta_min 4.502
_diffrn_source 'fine-focus sealed X-ray tube'
_diffrn_source_type 'Enhance (Cu) X-ray Source'
_exptl_absorpt_coefficient_mu 2.364
_exptl_absorpt_correction_T_max 1.00000
_exptl_absorpt_correction_T_min 0.80504
_exptl_absorpt_correction_type multi-scan
_exptl_absorpt_process_details
;
CrysAlisPro 1.171.39.28b (Rigaku Oxford Diffraction, 2015)
Empirical absorption correction using spherical harmonics,
 implemented in SCALE3 ABSPACK scaling algorithm.
;
_exptl_crystal_colour 'clear colourless'
_exptl_crystal_colour_lustre clear
_exptl_crystal_colour_primary colourless
_exptl_crystal_density_diffrn 1.297
_exptl_crystal_description block
_exptl_crystal_F_000 1040
_exptl_crystal_size_max 0.2
_exptl_crystal_size_mid 0.15
_exptl_crystal_size_min 0.1
_refine_diff_density_max 0.257
_refine_diff_density_min -0.331
_refine_diff_density_rms 0.040
_refine_ls_abs_structure_details
;
 Flack x determined using 2035 quotients [(I+)-(I-)]/[(I+)+(I-)]
 (Parsons, Flack and Wagner, Acta Cryst. B69 (2013) 249-259).
;
_refine_ls_abs_structure_Flack -0.026(6)
_refine_ls_extinction_coef 0.00046(13)
_refine_ls_extinction_expression Fc^*^=kFc[1+0.001xFc^2^\l^3^/sin(2\q)]^-1/4^
_refine_ls_extinction_method 'SHELXL-2018/3 (Sheldrick 2018)'
_refine_ls_goodness_of_fit_ref 1.056
_refine_ls_hydrogen_treatment constr
_refine_ls_matrix_type full
_refine_ls_number_parameters 302
_refine_ls_number_reflns 5128
_refine_ls_number_restraints 0
_refine_ls_restrained_S_all 1.056
_refine_ls_R_factor_all 0.0286
_refine_ls_R_factor_gt 0.0279
_refine_ls_shift/su_max 0.001
_refine_ls_shift/su_mean 0.000
_refine_ls_structure_factor_coef Fsqd
_refine_ls_weighting_details 'w=1/[\s^2^(Fo^2^)+(0.0350P)^2^+0.8187P] where P=(Fo^2^+2Fc^2^)/3'
_refine_ls_weighting_scheme calc
_refine_ls_wR_factor_gt 0.0727
_refine_ls_wR_factor_ref 0.0731
_reflns_Friedel_coverage 0.714
_reflns_Friedel_fraction_full 1.000
_reflns_Friedel_fraction_max 0.966
_reflns_number_gt 5020
_reflns_number_total 5128
_reflns_threshold_expression 'I > 2\s(I)'
_cod_data_source_file d1sc06115a2.cif
_cod_data_source_block 20210115_sc-14-148a
_cod_database_code 1565339
_shelx_shelxl_version_number 2018/3
_shelx_space_group_comment
;
The symmetry employed for this shelxl refinement is uniquely defined
by the following loop, which should always be used as a source of
symmetry information in preference to the above space-group names.
They are only intended as comments.
;
_shelx_estimated_absorpt_t_max 0.798
_shelx_estimated_absorpt_t_min 0.649
_reflns_odcompleteness_completeness 99.93
_reflns_odcompleteness_iscentric 1
_reflns_odcompleteness_theta 66.97
_olex2_refinement_description
;
1. Fixed Uiso
 At 1.2 times of:
  All C(H) groups, All C(H,H) groups
 At 1.5 times of:
  All C(H,H,H) groups
2.a Ternary CH refined with riding coordinates:
 C007(H007), C00D(H00D)
2.b Aromatic/amide H refined with riding coordinates:
 C008(H008), C00B(H00B), C00C(H00C), C00E(H00E), C00F(H00F), C00G(H00G),
 C00P(H00P), C00Q(H00Q), C00S(H00S), C00U(H00W), C00V(H00X), C00W(H00Y),
 C00X(H00Z)
2.c X=CH2 refined with riding coordinates:
 C00M(H00M,H00N), C00R(H00O,H00R)
2.d Idealised Me refined as rotating group:
 C00K(H00A,H00H,H00I), C00L(H00J,H00K,H00L), C00T(H00T,H00U,H00V)
;
_olex2_submission_special_instructions 'No special instructions were received'
_oxdiff_exptl_absorpt_empirical_details
;
Empirical correction (ABSPACK) includes:
- Absorption correction using spherical harmonics
- Frame scaling
;
_oxdiff_exptl_absorpt_empirical_full_max 1.934
_oxdiff_exptl_absorpt_empirical_full_min 0.695

loop_
_space_group_symop_operation_xyz
'x, y, z'
'-x+1/2, -y, z+1/2'
'-x, y+1/2, -z+1/2'
'x+1/2, -y+1/2, -z'

loop_
_atom_site_label
_atom_site_type_symbol
_atom_site_fract_x
_atom_site_fract_y
_atom_site_fract_z
_atom_site_U_iso_or_equiv
_atom_site_adp_type
_atom_site_occupancy
_atom_site_site_symmetry_order
_atom_site_calc_flag
_atom_site_refinement_flags_posn
_atom_site_refinement_flags_adp
_atom_site_refinement_flags_occupancy
_atom_site_disorder_assembly
_atom_site_disorder_group
Br01 Br 0.07592(5) 0.82455(4) 0.21313(2) 0.05528(13) Uani 1 1 d . . . . .
O002 O 0.3383(2) 0.59731(18) 0.36866(4) 0.0234(3) Uani 1 1 d . . . . .
O003 O 0.6315(2) 0.54574(19) 0.36343(5) 0.0293(4) Uani 1 1 d . . . . .
N004 N 0.2419(3) 0.9646(2) 0.37581(6) 0.0291(5) Uani 1 1 d . . . . .
C005 C 0.5086(3) 0.6331(2) 0.36586(6) 0.0222(5) Uani 1 1 d . . . . .
C006 C 0.4830(3) 0.8544(3) 0.30275(6) 0.0232(5) Uani 1 1 d . . . . .
C007 C 0.6165(3) 0.8673(3) 0.33181(6) 0.0244(5) Uani 1 1 d . . . . .
H007 H 0.641381 0.977102 0.334745 0.029 Uiso 1 1 calc R U . . .
C008 C 0.4054(3) 0.9863(3) 0.28927(6) 0.0273(5) Uani 1 1 d . . . . .
H008 H 0.435354 1.081645 0.298296 0.033 Uiso 1 1 calc R U . . .
C009 C 0.3655(3) 0.8906(3) 0.37159(6) 0.0229(5) Uani 1 1 d . . . . .
C00A C 0.5362(3) 0.8087(3) 0.36658(6) 0.0223(5) Uani 1 1 d . . . . .
C00B C 0.2843(4) 0.9789(3) 0.26269(7) 0.0317(6) Uani 1 1 d . . . . .
H00B H 0.233209 1.067889 0.253934 0.038 Uiso 1 1 calc R U . . .
C00C C 0.4363(3) 0.7124(3) 0.28873(6) 0.0272(5) Uani 1 1 d . . . . .
H00C H 0.487466 0.623071 0.297270 0.033 Uiso 1 1 calc R U . . .
C00D C 0.6641(3) 0.8459(3) 0.39719(6) 0.0248(5) Uani 1 1 d . . . . .
H00D H 0.784520 0.816772 0.390254 0.030 Uiso 1 1 calc R U . . .
C00E C 0.6658(4) 1.0156(3) 0.40489(6) 0.0273(5) Uani 1 1 d . . . . .
H00E H 0.562573 1.058935 0.413658 0.033 Uiso 1 1 calc R U . . .
C00F C 0.3147(4) 0.7026(3) 0.26221(6) 0.0299(5) Uani 1 1 d . . . . .
H00F H 0.283245 0.607592 0.253154 0.036 Uiso 1 1 calc R U . . .
C00G C 0.7901(3) 0.7921(3) 0.32256(6) 0.0307(5) Uani 1 1 d . . . . .
H00G H 0.790022 0.687118 0.318035 0.037 Uiso 1 1 calc R U . . .
C00H C 0.6178(4) 0.7524(3) 0.42890(6) 0.0281(5) Uani 1 1 d . . . . .
C00I C 0.2413(4) 0.8365(3) 0.24955(6) 0.0329(6) Uani 1 1 d . . . . .
C00J C 0.2813(4) 0.4338(3) 0.37138(7) 0.0277(5) Uani 1 1 d . . . . .
C00K C 0.3583(5) 0.3656(3) 0.40382(7) 0.0394(7) Uani 1 1 d . . . . .
H00A H 0.485296 0.360559 0.401950 0.059 Uiso 1 1 calc R U . . .
H00H H 0.311588 0.264020 0.407159 0.059 Uiso 1 1 calc R U . . .
H00I H 0.326679 0.429276 0.422845 0.059 Uiso 1 1 calc R U . . .
C00L C 0.3355(4) 0.3448(3) 0.33991(7) 0.0337(6) Uani 1 1 d . . . . .
H00J H 0.297337 0.399341 0.319963 0.051 Uiso 1 1 calc R U . . .
H00K H 0.281225 0.244934 0.340329 0.051 Uiso 1 1 calc R U . . .
H00L H 0.462344 0.333743 0.339487 0.051 Uiso 1 1 calc R U . . .
C00M C 0.8026(4) 1.1069(3) 0.40013(7) 0.0366(6) Uani 1 1 d . . . . .
H00M H 0.908061 1.067650 0.391406 0.044 Uiso 1 1 calc R U . . .
H00N H 0.793944 1.210852 0.405479 0.044 Uiso 1 1 calc R U . . .
C00N C 0.5363(4) 0.5782(3) 0.48748(7) 0.0357(6) Uani 1 1 d . . . . .
C00O C 0.6988(4) 0.5542(3) 0.47011(7) 0.0360(6) Uani 1 1 d . . . . .
C00P C 0.4554(4) 0.7736(3) 0.44636(7) 0.0327(6) Uani 1 1 d . . . . .
H00P H 0.374385 0.846157 0.438539 0.039 Uiso 1 1 calc R U . . .
C00Q C 0.7346(4) 0.6446(3) 0.44049(7) 0.0335(6) Uani 1 1 d . . . . .
H00Q H 0.840594 0.629430 0.428801 0.040 Uiso 1 1 calc R U . . .
C00R C 0.9422(4) 0.8667(4) 0.32053(7) 0.0405(7) Uani 1 1 d . . . . .
H00O H 0.946193 0.971761 0.324926 0.049 Uiso 1 1 calc R U . . .
H00R H 1.045473 0.814315 0.314700 0.049 Uiso 1 1 calc R U . . .
C00S C 0.4163(4) 0.6877(3) 0.47486(6) 0.0376(6) Uani 1 1 d . . . . .
H00S H 0.308483 0.702616 0.485926 0.045 Uiso 1 1 calc R U . . .
C00T C 0.0809(4) 0.4489(3) 0.37329(9) 0.0442(7) Uani 1 1 d . . . . .
H00T H 0.048941 0.502769 0.393714 0.066 Uiso 1 1 calc R U . . .
H00U H 0.028184 0.348350 0.373508 0.066 Uiso 1 1 calc R U . . .
H00V H 0.038800 0.505001 0.353862 0.066 Uiso 1 1 calc R U . . .
C00U C 0.6229(5) 0.3919(4) 0.52932(7) 0.0478(8) Uani 1 1 d . . . . .
H00W H 0.600593 0.339448 0.549507 0.057 Uiso 1 1 calc R U . . .
C00V C 0.5036(5) 0.4921(4) 0.51782(7) 0.0451(7) Uani 1 1 d . . . . .
H00X H 0.397892 0.506216 0.529650 0.054 Uiso 1 1 calc R U . . .
C00W C 0.8200(5) 0.4443(4) 0.48260(8) 0.0496(8) Uani 1 1 d . . . . .
H00Y H 0.926006 0.426907 0.471071 0.059 Uiso 1 1 calc R U . . .
C00X C 0.7829(6) 0.3633(4) 0.51153(8) 0.0567(10) Uani 1 1 d . . . . .
H00Z H 0.862323 0.289692 0.519490 0.068 Uiso 1 1 calc R U . . .

loop_
_atom_site_aniso_label
_atom_site_aniso_U_11
_atom_site_aniso_U_22
_atom_site_aniso_U_33
_atom_site_aniso_U_23
_atom_site_aniso_U_13
_atom_site_aniso_U_12
Br01 0.0629(2) 0.0555(2) 0.04741(19) 0.00515(16) -0.02840(17) -0.00522(17)
O002 0.0229(8) 0.0157(7) 0.0317(8) -0.0001(6) 0.0049(7) 0.0002(6)
O003 0.0275(9) 0.0232(8) 0.0372(9) -0.0052(7) 0.0025(7) 0.0053(7)
N004 0.0288(11) 0.0233(10) 0.0353(11) -0.0008(8) 0.0040(9) 0.0017(9)
C005 0.0262(12) 0.0186(11) 0.0219(10) -0.0005(8) 0.0026(9) 0.0008(9)
C006 0.0223(11) 0.0255(11) 0.0218(10) -0.0010(9) 0.0048(9) -0.0016(9)
C007 0.0235(12) 0.0241(11) 0.0256(11) 0.0001(8) 0.0038(9) -0.0029(9)
C008 0.0289(12) 0.0252(11) 0.0279(11) 0.0006(9) 0.0051(11) -0.0021(9)
C009 0.0247(12) 0.0180(10) 0.0261(11) 0.0011(9) 0.0016(9) -0.0012(9)
C00A 0.0219(11) 0.0182(10) 0.0269(10) -0.0009(9) 0.0038(9) 0.0005(9)
C00B 0.0337(14) 0.0303(13) 0.0311(12) 0.0075(10) 0.0016(11) 0.0024(11)
C00C 0.0281(12) 0.0258(11) 0.0278(11) -0.0008(9) 0.0018(11) 0.0010(9)
C00D 0.0262(12) 0.0220(11) 0.0262(11) -0.0017(9) 0.0018(9) 0.0016(9)
C00E 0.0286(13) 0.0237(11) 0.0296(12) -0.0027(9) 0.0002(10) 0.0003(10)
C00F 0.0324(14) 0.0271(12) 0.0302(12) -0.0037(10) 0.0021(11) -0.0034(10)
C00G 0.0240(12) 0.0403(14) 0.0277(11) 0.0008(11) 0.0038(10) 0.0008(11)
C00H 0.0390(15) 0.0210(11) 0.0245(11) -0.0052(9) -0.0018(10) 0.0020(10)
C00I 0.0319(14) 0.0390(14) 0.0277(11) 0.0043(11) -0.0005(10) -0.0023(12)
C00J 0.0334(14) 0.0151(10) 0.0346(13) 0.0013(9) 0.0071(11) -0.0027(9)
C00K 0.062(2) 0.0233(12) 0.0326(13) 0.0039(10) 0.0042(13) -0.0014(12)
C00L 0.0407(15) 0.0248(12) 0.0357(13) -0.0060(11) 0.0032(11) -0.0062(11)
C00M 0.0359(15) 0.0296(12) 0.0444(15) -0.0050(12) 0.0057(12) -0.0058(11)
C00N 0.0519(18) 0.0289(13) 0.0263(12) -0.0050(10) 0.0018(12) -0.0002(12)
C00O 0.0526(17) 0.0278(12) 0.0278(12) -0.0038(10) -0.0018(12) 0.0095(12)
C00P 0.0350(15) 0.0335(13) 0.0297(12) 0.0000(10) 0.0043(11) 0.0046(11)
C00Q 0.0408(15) 0.0326(13) 0.0273(12) -0.0031(10) 0.0014(11) 0.0097(11)
C00R 0.0271(14) 0.0567(18) 0.0376(14) 0.0018(13) 0.0038(12) -0.0024(13)
C00S 0.0420(15) 0.0409(14) 0.0300(12) -0.0031(11) 0.0061(11) 0.0030(14)
C00T 0.0343(15) 0.0304(13) 0.068(2) -0.0036(13) 0.0139(15) -0.0091(13)
C00U 0.077(2) 0.0413(15) 0.0250(13) 0.0067(12) -0.0017(14) -0.0042(16)
C00V 0.063(2) 0.0435(16) 0.0284(13) -0.0034(12) 0.0054(13) -0.0028(15)
C00W 0.068(2) 0.0446(17) 0.0361(15) 0.0014(13) 0.0027(15) 0.0253(17)
C00X 0.089(3) 0.0437(18) 0.0372(16) 0.0046(13) -0.0061(17) 0.0211(18)

loop_
_atom_type_symbol
_atom_type_description
_atom_type_scat_dispersion_real
_atom_type_scat_dispersion_imag
_atom_type_scat_source
C C 0.0181 0.0091 'International Tables Vol C Tables 4.2.6.8 and 6.1.1.4'
H H 0.0000 0.0000 'International Tables Vol C Tables 4.2.6.8 and 6.1.1.4'
Br Br -0.6763 1.2805 'International Tables Vol C Tables 4.2.6.8 and 6.1.1.4'
N N 0.0311 0.0180 'International Tables Vol C Tables 4.2.6.8 and 6.1.1.4'
O O 0.0492 0.0322 'International Tables Vol C Tables 4.2.6.8 and 6.1.1.4'

loop_
_geom_angle_atom_site_label_1
_geom_angle_atom_site_label_2
_geom_angle_atom_site_label_3
_geom_angle
_geom_angle_site_symmetry_1
_geom_angle_site_symmetry_3
_geom_angle_publ_flag
C005 O002 C00J 120.64(18) . . ?
O002 C005 C00A 111.23(19) . . ?
O003 C005 O002 127.2(2) . . ?
O003 C005 C00A 121.6(2) . . ?
C008 C006 C007 120.1(2) . . ?
C008 C006 C00C 118.2(2) . . ?
C00C C006 C007 121.7(2) . . ?
C006 C007 H007 106.6 . . ?
C006 C007 C00A 111.80(19) . . ?
C00A C007 H007 106.6 . . ?
C00G C007 C006 111.08(19) . . ?
C00G C007 H007 106.6 . . ?
C00G C007 C00A 113.65(19) . . ?
C006 C008 H008 119.2 . . ?
C00B C008 C006 121.6(2) . . ?
C00B C008 H008 119.2 . . ?
N004 C009 C00A 174.4(2) . . ?
C005 C00A C007 110.82(18) . . ?
C005 C00A C00D 107.46(18) . . ?
C009 C00A C005 111.20(19) . . ?
C009 C00A C007 106.98(18) . . ?
C009 C00A C00D 109.29(18) . . ?
C00D C00A C007 111.12(18) . . ?
C008 C00B H00B 120.8 . . ?
C00I C00B C008 118.5(2) . . ?
C00I C00B H00B 120.8 . . ?
C006 C00C H00C 119.5 . . ?
C00F C00C C006 121.1(2) . . ?
C00F C00C H00C 119.5 . . ?
C00A C00D H00D 107.5 . . ?
C00E C00D C00A 111.08(19) . . ?
C00E C00D H00D 107.5 . . ?
C00E C00D C00H 111.06(19) . . ?
C00H C00D C00A 112.0(2) . . ?
C00H C00D H00D 107.5 . . ?
C00D C00E H00E 117.6 . . ?
C00M C00E C00D 124.8(3) . . ?
C00M C00E H00E 117.6 . . ?
C00C C00F H00F 120.6 . . ?
C00I C00F C00C 118.8(2) . . ?
C00I C00F H00F 120.6 . . ?
C007 C00G H00G 118.2 . . ?
C00R C00G C007 123.7(3) . . ?
C00R C00G H00G 118.2 . . ?
C00P C00H C00D 121.6(2) . . ?
C00Q C00H C00D 119.4(2) . . ?
C00Q C00H C00P 119.0(2) . . ?
C00B C00I Br01 119.0(2) . . ?
C00B C00I C00F 121.9(2) . . ?
C00F C00I Br01 119.2(2) . . ?
O002 C00J C00K 108.8(2) . . ?
O002 C00J C00L 110.6(2) . . ?
O002 C00J C00T 101.98(19) . . ?
C00L C00J C00K 112.5(2) . . ?
C00L C00J C00T 110.7(2) . . ?
C00T C00J C00K 111.8(2) . . ?
C00J C00K H00A 109.5 . . ?
C00J C00K H00H 109.5 . . ?
C00J C00K H00I 109.5 . . ?
H00A C00K H00H 109.5 . . ?
H00A C00K H00I 109.5 . . ?
H00H C00K H00I 109.5 . . ?
C00J C00L H00J 109.5 . . ?
C00J C00L H00K 109.5 . . ?
C00J C00L H00L 109.5 . . ?
H00J C00L H00K 109.5 . . ?
H00J C00L H00L 109.5 . . ?
H00K C00L H00L 109.5 . . ?
C00E C00M H00M 120.0 . . ?
C00E C00M H00N 120.0 . . ?
H00M C00M H00N 120.0 . . ?
C00O C00N C00V 118.2(3) . . ?
C00S C00N C00O 119.1(2) . . ?
C00S C00N C00V 122.7(3) . . ?
C00N C00O C00Q 118.3(2) . . ?
C00W C00O C00N 119.5(3) . . ?
C00W C00O C00Q 122.3(3) . . ?
C00H C00P H00P 119.7 . . ?
C00S C00P C00H 120.6(3) . . ?
C00S C00P H00P 119.7 . . ?
C00H C00Q C00O 121.9(3) . . ?
C00H C00Q H00Q 119.1 . . ?
C00O C00Q H00Q 119.1 . . ?
C00G C00R H00O 120.0 . . ?
C00G C00R H00R 120.0 . . ?
H00O C00R H00R 120.0 . . ?
C00N C00S H00S 119.4 . . ?
C00P C00S C00N 121.2(3) . . ?
C00P C00S H00S 119.4 . . ?
C00J C00T H00T 109.5 . . ?
C00J C00T H00U 109.5 . . ?
C00J C00T H00V 109.5 . . ?
H00T C00T H00U 109.5 . . ?
H00T C00T H00V 109.5 . . ?
H00U C00T H00V 109.5 . . ?
C00V C00U H00W 119.3 . . ?
C00V C00U C00X 121.5(3) . . ?
C00X C00U H00W 119.3 . . ?
C00N C00V H00X 119.7 . . ?
C00U C00V C00N 120.7(3) . . ?
C00U C00V H00X 119.7 . . ?
C00O C00W H00Y 119.8 . . ?
C00X C00W C00O 120.4(3) . . ?
C00X C00W H00Y 119.8 . . ?
C00U C00X H00Z 120.2 . . ?
C00W C00X C00U 119.6(3) . . ?
C00W C00X H00Z 120.2 . . ?

loop_
_geom_bond_atom_site_label_1
_geom_bond_atom_site_label_2
_geom_bond_distance
_geom_bond_site_symmetry_2
_geom_bond_publ_flag
Br01 C00I 1.900(3) . ?
O002 C005 1.324(3) . ?
O002 C00J 1.489(3) . ?
O003 C005 1.202(3) . ?
N004 C009 1.143(3) . ?
C005 C00A 1.541(3) . ?
C006 C007 1.525(3) . ?
C006 C008 1.392(3) . ?
C006 C00C 1.396(3) . ?
C007 H007 0.9800 . ?
C007 C00A 1.579(3) . ?
C007 C00G 1.506(3) . ?
C008 H008 0.9300 . ?
C008 C00B 1.388(4) . ?
C009 C00A 1.483(3) . ?
C00A C00D 1.574(3) . ?
C00B H00B 0.9300 . ?
C00B C00I 1.380(4) . ?
C00C H00C 0.9300 . ?
C00C C00F 1.390(4) . ?
C00D H00D 0.9800 . ?
C00D C00E 1.507(3) . ?
C00D C00H 1.527(3) . ?
C00E H00E 0.9300 . ?
C00E C00M 1.314(4) . ?
C00F H00F 0.9300 . ?
C00F C00I 1.381(4) . ?
C00G H00G 0.9300 . ?
C00G C00R 1.319(4) . ?
C00H C00P 1.414(4) . ?
C00H C00Q 1.364(4) . ?
C00J C00K 1.521(4) . ?
C00J C00L 1.514(4) . ?
C00J C00T 1.517(4) . ?
C00K H00A 0.9600 . ?
C00K H00H 0.9600 . ?
C00K H00I 0.9600 . ?
C00L H00J 0.9600 . ?
C00L H00K 0.9600 . ?
C00L H00L 0.9600 . ?
C00M H00M 0.9300 . ?
C00M H00N 0.9300 . ?
C00N C00O 1.417(4) . ?
C00N C00S 1.403(4) . ?
C00N C00V 1.429(4) . ?
C00O C00Q 1.430(4) . ?
C00O C00W 1.409(4) . ?
C00P H00P 0.9300 . ?
C00P C00S 1.378(4) . ?
C00Q H00Q 0.9300 . ?
C00R H00O 0.9300 . ?
C00R H00R 0.9300 . ?
C00S H00S 0.9300 . ?
C00T H00T 0.9600 . ?
C00T H00U 0.9600 . ?
C00T H00V 0.9600 . ?
C00U H00W 0.9300 . ?
C00U C00V 1.330(5) . ?
C00U C00X 1.415(5) . ?
C00V H00X 0.9300 . ?
C00W H00Y 0.9300 . ?
C00W C00X 1.367(5) . ?
C00X H00Z 0.9300 . ?

loop_
_geom_torsion_atom_site_label_1
_geom_torsion_atom_site_label_2
_geom_torsion_atom_site_label_3
_geom_torsion_atom_site_label_4
_geom_torsion
_geom_torsion_site_symmetry_1
_geom_torsion_site_symmetry_2
_geom_torsion_site_symmetry_3
_geom_torsion_site_symmetry_4
_geom_torsion_publ_flag
O002 C005 C00A C007 -116.6(2) . . . . ?
O002 C005 C00A C009 2.2(3) . . . . ?
O002 C005 C00A C00D 121.8(2) . . . . ?
O003 C005 C00A C007 64.2(3) . . . . ?
O003 C005 C00A C009 -176.9(2) . . . . ?
O003 C005 C00A C00D -57.4(3) . . . . ?
C005 O002 C00J C00K 62.8(3) . . . . ?
C005 O002 C00J C00L -61.2(3) . . . . ?
C005 O002 C00J C00T -178.9(2) . . . . ?
C005 C00A C00D C00E -167.1(2) . . . . ?
C005 C00A C00D C00H -42.2(2) . . . . ?
C006 C007 C00A C005 69.2(2) . . . . ?
C006 C007 C00A C009 -52.1(2) . . . . ?
C006 C007 C00A C00D -171.36(19) . . . . ?
C006 C007 C00G C00R 117.9(3) . . . . ?
C006 C008 C00B C00I -0.1(4) . . . . ?
C006 C00C C00F C00I 0.7(4) . . . . ?
C007 C006 C008 C00B 179.6(2) . . . . ?
C007 C006 C00C C00F -179.9(2) . . . . ?
C007 C00A C00D C00E 71.6(2) . . . . ?
C007 C00A C00D C00H -163.63(19) . . . . ?
C008 C006 C007 C00A 108.0(2) . . . . ?
C008 C006 C007 C00G -123.9(2) . . . . ?
C008 C006 C00C C00F -0.5(3) . . . . ?
C008 C00B C00I Br01 -179.94(19) . . . . ?
C008 C00B C00I C00F 0.3(4) . . . . ?
C009 C00A C00D C00E -46.3(3) . . . . ?
C009 C00A C00D C00H 78.5(2) . . . . ?
C00A C007 C00G C00R -114.9(3) . . . . ?
C00A C00D C00E C00M -112.2(3) . . . . ?
C00A C00D C00H C00P -65.5(3) . . . . ?
C00A C00D C00H C00Q 113.7(3) . . . . ?
C00C C006 C007 C00A -72.6(3) . . . . ?
C00C C006 C007 C00G 55.5(3) . . . . ?
C00C C006 C008 C00B 0.2(4) . . . . ?
C00C C00F C00I Br01 179.64(18) . . . . ?
C00C C00F C00I C00B -0.6(4) . . . . ?
C00D C00H C00P C00S 179.8(2) . . . . ?
C00D C00H C00Q C00O 179.7(2) . . . . ?
C00E C00D C00H C00P 59.3(3) . . . . ?
C00E C00D C00H C00Q -121.5(3) . . . . ?
C00G C007 C00A C005 -57.5(3) . . . . ?
C00G C007 C00A C009 -178.9(2) . . . . ?
C00G C007 C00A C00D 61.9(3) . . . . ?
C00H C00D C00E C00M 122.5(3) . . . . ?
C00H C00P C00S C00N 0.5(4) . . . . ?
C00J O002 C005 O003 4.0(4) . . . . ?
C00J O002 C005 C00A -175.05(18) . . . . ?
C00N C00O C00Q C00H 0.4(4) . . . . ?
C00N C00O C00W C00X -1.1(5) . . . . ?
C00O C00N C00S C00P -1.2(4) . . . . ?
C00O C00N C00V C00U -0.1(4) . . . . ?
C00O C00W C00X C00U -1.0(5) . . . . ?
C00P C00H C00Q C00O -1.0(4) . . . . ?
C00Q C00H C00P C00S 0.6(4) . . . . ?
C00Q C00O C00W C00X 178.2(3) . . . . ?
C00S C00N C00O C00Q 0.7(4) . . . . ?
C00S C00N C00O C00W -180.0(3) . . . . ?
C00S C00N C00V C00U -178.4(3) . . . . ?
C00V C00N C00O C00Q -177.6(3) . . . . ?
C00V C00N C00O C00W 1.7(4) . . . . ?
C00V C00N C00S C00P 177.1(3) . . . . ?
C00V C00U C00X C00W 2.7(5) . . . . ?
C00W C00O C00Q C00H -178.9(3) . . . . ?
C00X C00U C00V C00N -2.0(5) . . . . ?
